data_1554289
loop_
_publ_author_name
'Wang, Chao-Ming'
'Song, Dan'
'Xia, Peng-Ju'
'Ye, Zhi-Peng'
'Xiao, Jun-An'
'Xiang, Hao-Yue'
'Chen, Xiao-Qing'
'Yang, Hua'

_publ_section_title
;
 Photoredox-catalyzed direct aminoalkylation of isatins:
 diastereoselective access to 3-hydroxy-3-aminoalkylindolin-2-ones
 analogues
;
_journal_issue 10
_journal_name_full 'Organic Chemistry Frontiers'
_journal_page_first 1608
_journal_paper_doi 10.1039/C8QO00201K
_journal_volume 5
_journal_year 2018
_chemical_formula_sum 'C3.93 H3.28 Br0.13 N0.26 O0.26'
_chemical_formula_weight 68.91
_space_group_IT_number 14
_space_group_name_Hall '-P 2ybc'
_space_group_name_H-M_alt 'P 1 21/c 1'
_symmetry_cell_setting monoclinic
_symmetry_space_group_name_H-M 'P 1 21/c 1'
_atom_sites_solution_hydrogens geom
_atom_sites_solution_primary direct
_atom_sites_solution_secondary difmap
_audit_creation_method SHELXL-97
_audit_update_record
;
2018-03-16 deposited with the CCDC.
2018-03-20 downloaded from the CCDC.
;
_cell_angle_alpha 90.00
_cell_angle_beta 93.135(3)
_cell_angle_gamma 90.00
_cell_formula_units_Z 61
_cell_length_a 23.3150(15)
_cell_length_b 11.3915(7)
_cell_length_c 18.4957(12)
_cell_measurement_reflns_used 9260
_cell_measurement_temperature 296(2)
_cell_measurement_theta_max 25.68
_cell_measurement_theta_min 0.87
_cell_volume 4905.0(5)
_computing_structure_refinement 'SHELXL-97 (Sheldrick, 1997)'
_computing_structure_solution 'SHELXS-97 (Sheldrick, 1990)'
_diffrn_ambient_temperature 296(2)
_diffrn_measured_fraction_theta_full 0.994
_diffrn_measured_fraction_theta_max 0.994
_diffrn_measurement_device_type 'CCD area detector'
_diffrn_measurement_method 'phi and omega scans'
_diffrn_radiation_monochromator graphite
_diffrn_radiation_source 'fine-focus sealed tube'
_diffrn_radiation_type MoK\a
_diffrn_radiation_wavelength 0.71073
_diffrn_reflns_av_R_equivalents 0.0208
_diffrn_reflns_av_sigmaI/netI 0.0269
_diffrn_reflns_limit_h_max 28
_diffrn_reflns_limit_h_min -27
_diffrn_reflns_limit_k_max 13
_diffrn_reflns_limit_k_min -10
_diffrn_reflns_limit_l_max 22
_diffrn_reflns_limit_l_min -22
_diffrn_reflns_number 28580
_diffrn_reflns_theta_full 25.68
_diffrn_reflns_theta_max 25.68
_diffrn_reflns_theta_min 0.87
_exptl_absorpt_coefficient_mu 1.707
_exptl_crystal_colour COLORLESS
_exptl_crystal_density_diffrn 1.423
_exptl_crystal_density_method 'not measured'
_exptl_crystal_description BAR
_exptl_crystal_F_000 2160
_exptl_crystal_size_max 0.3
_exptl_crystal_size_mid 0.2
_exptl_crystal_size_min 0.2
_refine_diff_density_max 1.372
_refine_diff_density_min -0.905
_refine_diff_density_rms 0.075
_refine_ls_extinction_method none
_refine_ls_goodness_of_fit_ref 1.029
_refine_ls_hydrogen_treatment mixed
_refine_ls_matrix_type full
_refine_ls_number_parameters 571
_refine_ls_number_reflns 9260
_refine_ls_number_restraints 0
_refine_ls_restrained_S_all 1.029
_refine_ls_R_factor_all 0.0723
_refine_ls_R_factor_gt 0.0513
_refine_ls_shift/su_max 0.002
_refine_ls_shift/su_mean 0.000
_refine_ls_structure_factor_coef Fsqd
_refine_ls_weighting_details 'calc w=1/[\s^2^(Fo^2^)+(0.0604P)^2^+8.6257P] where P=(Fo^2^+2Fc^2^)/3'
_refine_ls_weighting_scheme calc
_refine_ls_wR_factor_gt 0.1258
_refine_ls_wR_factor_ref 0.1394
_reflns_number_gt 6988
_reflns_number_total 9260
_reflns_threshold_expression >2sigma(I)
_cod_data_source_file c8qo00201k2.cif
_cod_data_source_block ja
_cod_depositor_comments
;
The following automatic conversions were performed:

data item '_symmetry_cell_setting' value 'Monoclinic' was changed to
'monoclinic' in accordance with the
/home/saulius/struct/COD-crude-data/automatic-downloads/DataCite-retrospective/RSC/depositions/lib/dictionaries/cif_core.dic
dictionary named 'cif_core.dic' version 2.4.2 last updated on
2011-04-26.

Automatic conversion script
Id: cif_fix_values 6909 2019-04-08 15:41:33Z antanas 
;
_cod_original_sg_symbol_H-M P2(1)/c
_cod_database_code 1554289

loop_
_symmetry_equiv_pos_as_xyz
'x, y, z'
'-x, y+1/2, -z+1/2'
'-x, -y, -z'
'x, -y-1/2, z-1/2'

loop_
_atom_site_label
_atom_site_type_symbol
_atom_site_fract_x
_atom_site_fract_y
_atom_site_fract_z
_atom_site_U_iso_or_equiv
_atom_site_adp_type
_atom_site_occupancy
_atom_site_symmetry_multiplicity
_atom_site_calc_flag
_atom_site_refinement_flags
Br1 Br 0.430704(17) 0.93862(4) 0.06907(3) 0.06018(15) Uani 1 1 d .
Br2 Br 1.099502(16) 1.01035(4) 0.12216(2) 0.05422(14) Uani 1 1 d .
O4 O 0.85802(10) 0.89467(19) 0.12096(14) 0.0401(6) Uani 1 1 d .
H4A H 0.8253 0.8765 0.1308 0.060 Uiso 1 1 calc R
O3 O 0.77294(10) 1.0840(2) 0.08204(14) 0.0465(6) Uani 1 1 d .
O2 O 0.74998(10) 0.8104(2) 0.15024(16) 0.0501(7) Uani 1 1 d .
C60 C 0.97812(14) 1.0101(3) 0.12652(18) 0.0326(7) Uani 1 1 d .
H60A H 0.9838 0.9530 0.1621 0.039 Uiso 1 1 calc R
N2 N 0.85684(12) 1.1588(2) 0.04146(14) 0.0356(6) Uani 1 1 d .
N4 N 0.67048(12) 0.7458(3) 0.08355(16) 0.0374(7) Uani 1 1 d .
N1 N 0.65770(12) 0.7559(2) 0.26681(16) 0.0373(7) Uani 1 1 d .
C58 C 1.02386(14) 1.0582(3) 0.09221(19) 0.0367(8) Uani 1 1 d .
N3 N 0.84565(12) 1.1746(3) 0.22087(15) 0.0375(3) Uani 1 1 d .
C56 C 0.91587(14) 1.1341(3) 0.05278(17) 0.0321(7) Uani 1 1 d .
C55 C 0.92391(14) 1.0497(3) 0.10615(17) 0.0312(7) Uani 1 1 d .
O1 O 0.67178(12) 1.0189(2) 0.15216(18) 0.0598(8) Uani 1 1 d .
H1A H 0.7019 1.0203 0.1313 0.090 Uiso 1 1 calc R
C54 C 0.50594(14) 0.8753(3) 0.0706(2) 0.0387(8) Uani 1 1 d .
C53 C 1.01615(16) 1.1412(3) 0.03860(19) 0.0418(9) Uani 1 1 d .
H53A H 1.0477 1.1708 0.0160 0.050 Uiso 1 1 calc R
C52 C 0.54728(15) 0.9207(3) 0.11895(19) 0.0384(8) Uani 1 1 d .
H52A H 0.5389 0.9823 0.1497 0.046 Uiso 1 1 calc R
C70 C 0.85561(16) 1.0486(3) 0.21328(18) 0.0375(3) Uani 1 1 d .
H70A H 0.8200 1.0091 0.2253 0.045 Uiso 1 1 calc R
C50 C 0.67380(16) 0.5324(3) 0.0623(2) 0.0435(9) Uani 1 1 d .
C49 C 0.90278(15) 1.0023(3) 0.26577(19) 0.0375(3) Uani 1 1 d .
C48 C 0.57192(16) 0.7360(3) 0.0245(2) 0.0426(8) Uani 1 1 d .
H48A H 0.5803 0.6751 -0.0067 0.051 Uiso 1 1 calc R
C47 C 0.60126(14) 0.8721(3) 0.12013(18) 0.0360(8) Uani 1 1 d .
C46 C 0.69876(15) 0.8142(3) 0.1332(2) 0.0397(8) Uani 1 1 d .
C45 C 0.61267(14) 0.7805(3) 0.07293(18) 0.0350(8) Uani 1 1 d .
C44 C 0.89910(15) 1.2424(3) 0.22597(18) 0.0375(3) Uani 1 1 d .
H44A H 0.8901 1.3255 0.2277 0.045 Uiso 1 1 calc R
H44B H 0.9204 1.2284 0.1832 0.045 Uiso 1 1 calc R
C43 C 0.96154(16) 1.1809(3) 0.01822(18) 0.0403(8) Uani 1 1 d .
H43A H 0.9558 1.2375 -0.0177 0.048 Uiso 1 1 calc R
C42 C 0.65475(14) 0.8809(3) 0.24766(19) 0.0376(8) Uani 1 1 d .
H42A H 0.6900 0.9165 0.2688 0.045 Uiso 1 1 calc R
C41 C 0.86637(14) 1.0160(3) 0.13319(17) 0.0298(7) Uani 1 1 d .
C40 C 0.69519(15) 0.7240(3) 0.32606(19) 0.0385(8) Uani 1 1 d .
C39 C 0.60167(16) 0.6982(4) 0.2603(2) 0.0465(9) Uani 1 1 d .
H39A H 0.6066 0.6153 0.2710 0.056 Uiso 1 1 calc R
H39B H 0.5862 0.7051 0.2107 0.056 Uiso 1 1 calc R
C38 C 0.83246(18) 1.2474(3) -0.00796(19) 0.0451(9) Uani 1 1 d .
H38A H 0.7913 1.2358 -0.0139 0.054 Uiso 1 1 calc R
H38B H 0.8483 1.2375 -0.0550 0.054 Uiso 1 1 calc R
C37 C 0.82499(14) 1.0894(3) 0.08360(18) 0.0336(7) Uani 1 1 d .
C36 C 0.65570(15) 0.9005(3) 0.1642(2) 0.0389(8) Uani 1 1 d .
C35 C 0.75090(17) 0.7701(4) 0.3326(2) 0.0513(10) Uani 1 1 d .
H35A H 0.7627 0.8237 0.2985 0.062 Uiso 1 1 calc R
C34 C 0.84434(15) 1.3706(3) 0.01856(18) 0.0395(8) Uani 1 1 d .
C33 C 0.8044(2) 1.2090(5) 0.2699(3) 0.0707(6) Uani 1 1 d .
C32 C 0.94200(15) 1.0786(3) 0.29970(18) 0.0375(3) Uani 1 1 d .
C31 C 0.90846(19) 0.8819(4) 0.2772(2) 0.0519(10) Uani 1 1 d .
H31A H 0.8819 0.8303 0.2553 0.062 Uiso 1 1 calc R
C30 C 0.60541(16) 0.9430(4) 0.2820(2) 0.0445(9) Uani 1 1 d .
C29 C 0.51728(16) 0.7857(3) 0.0238(2) 0.0435(9) Uani 1 1 d .
H29A H 0.4884 0.7581 -0.0084 0.052 Uiso 1 1 calc R
C28 C 0.69624(16) 0.6510(3) 0.0431(2) 0.0448(9) Uani 1 1 d .
H28A H 0.7376 0.6523 0.0528 0.054 Uiso 1 1 calc R
H28B H 0.6886 0.6644 -0.0083 0.054 Uiso 1 1 calc R
C27 C 0.93573(15) 1.2096(3) 0.29221(18) 0.0375(3) Uani 1 1 d .
H27A H 0.9186 1.2407 0.3348 0.045 Uiso 1 1 calc R
H27B H 0.9734 1.2447 0.2894 0.045 Uiso 1 1 calc R
C26 C 0.68056(18) 0.6421(3) 0.3777(2) 0.0492(10) Uani 1 1 d .
H26A H 0.6441 0.6089 0.3747 0.059 Uiso 1 1 calc R
C25 C 0.98683(18) 1.0324(4) 0.3433(2) 0.0583(11) Uani 1 1 d .
H25A H 1.0133 1.0832 0.3660 0.070 Uiso 1 1 calc R
C24 C 0.82328(19) 1.4085(4) 0.0823(2) 0.0539(10) Uani 1 1 d .
H24A H 0.8017 1.3577 0.1093 0.065 Uiso 1 1 calc R
C23 C 0.78845(18) 0.7370(4) 0.3890(3) 0.0601(11) Uani 1 1 d .
H23A H 0.8251 0.7696 0.3927 0.072 Uiso 1 1 calc R
C22 C 0.9930(2) 0.9147(5) 0.3536(3) 0.0726(15) Uani 1 1 d .
H22A H 1.0237 0.8857 0.3825 0.087 Uiso 1 1 calc R
C21 C 0.77796(19) 1.1311(5) 0.3154(2) 0.0707(6) Uani 1 1 d .
H21A H 0.7884 1.0523 0.3160 0.085 Uiso 1 1 calc R
C20 C 0.56053(17) 0.8808(4) 0.3108(2) 0.0544(11) Uani 1 1 d .
C19 C 0.7194(2) 0.6090(4) 0.4335(2) 0.0584(11) Uani 1 1 d .
H19A H 0.7087 0.5535 0.4671 0.070 Uiso 1 1 calc R
C18 C 0.8762(2) 1.4476(4) -0.0198(2) 0.0583(11) Uani 1 1 d .
H18A H 0.8908 1.4236 -0.0632 0.070 Uiso 1 1 calc R
C17 C 0.8339(2) 1.5212(4) 0.1068(3) 0.0640(12) Uani 1 1 d .
H17A H 0.8190 1.5461 0.1499 0.077 Uiso 1 1 calc R
C16 C 0.6521(2) 0.4583(4) 0.0083(3) 0.0654(12) Uani 1 1 d .
H16A H 0.6492 0.4852 -0.0392 0.078 Uiso 1 1 calc R
C15 C 0.5168(2) 0.9438(6) 0.3423(3) 0.0789(17) Uani 1 1 d .
H15A H 0.4865 0.9033 0.3614 0.095 Uiso 1 1 calc R
C14 C 0.55899(17) 0.7496(5) 0.3104(2) 0.0617(12) Uani 1 1 d .
H14A H 0.5206 0.7235 0.2951 0.074 Uiso 1 1 calc R
H14B H 0.5676 0.7209 0.3592 0.074 Uiso 1 1 calc R
C13 C 0.73576(19) 1.1711(5) 0.3602(3) 0.0707(6) Uani 1 1 d .
H13A H 0.7178 1.1191 0.3905 0.085 Uiso 1 1 calc R
C12 C 0.8659(2) 1.5965(4) 0.0682(3) 0.0646(12) Uani 1 1 d .
H12A H 0.8734 1.6722 0.0851 0.078 Uiso 1 1 calc R
C11 C 0.8868(2) 1.5601(4) 0.0050(3) 0.0693(13) Uani 1 1 d .
H11A H 0.9084 1.6113 -0.0218 0.083 Uiso 1 1 calc R
C10 C 0.78892(19) 1.3271(5) 0.2730(2) 0.0707(6) Uani 1 1 d .
H10A H 0.8068 1.3812 0.2440 0.085 Uiso 1 1 calc R
C9 C 0.9537(2) 0.8393(5) 0.3213(3) 0.0703(15) Uani 1 1 d .
H9A H 0.9574 0.7589 0.3290 0.084 Uiso 1 1 calc R
C8 C 0.6384(2) 0.3077(4) 0.0922(4) 0.0877(18) Uani 1 1 d .
H8A H 0.6280 0.2309 0.1022 0.105 Uiso 1 1 calc R
C7 C 0.6060(2) 1.0659(4) 0.2857(2) 0.0633(12) Uani 1 1 d .
H7A H 0.6358 1.1080 0.2667 0.076 Uiso 1 1 calc R
C6 C 0.7730(2) 0.6568(4) 0.4397(2) 0.0606(12) Uani 1 1 d .
H6A H 0.7987 0.6355 0.4776 0.073 Uiso 1 1 calc R
C5 C 0.6752(2) 0.4937(4) 0.1322(3) 0.0600(11) Uani 1 1 d .
H5A H 0.6881 0.5433 0.1696 0.072 Uiso 1 1 calc R
C4 C 0.5178(3) 1.0631(7) 0.3454(3) 0.096(2) Uani 1 1 d .
H4B H 0.4882 1.1031 0.3665 0.115 Uiso 1 1 calc R
C3 C 0.5618(3) 1.1241(5) 0.3177(3) 0.0851(19) Uani 1 1 d .
H3A H 0.5623 1.2056 0.3204 0.102 Uiso 1 1 calc R
C2 C 0.6575(2) 0.3805(5) 0.1479(3) 0.0821(17) Uani 1 1 d .
H2A H 0.6584 0.3542 0.1955 0.099 Uiso 1 1 calc R
C1 C 0.7209(2) 1.2888(5) 0.3591(2) 0.0707(6) Uani 1 1 d .
H1B H 0.6917 1.3148 0.3875 0.085 Uiso 1 1 calc R
C62 C 0.6348(3) 0.3471(5) 0.0229(4) 0.0882(17) Uani 1 1 d .
H62A H 0.6206 0.2985 -0.0144 0.106 Uiso 1 1 calc R
C63 C 0.74755(19) 1.3654(5) 0.3183(2) 0.0707(6) Uani 1 1 d .
H63A H 0.7383 1.4447 0.3202 0.085 Uiso 1 1 calc R

loop_
_atom_site_aniso_label
_atom_site_aniso_U_11
_atom_site_aniso_U_22
_atom_site_aniso_U_33
_atom_site_aniso_U_23
_atom_site_aniso_U_13
_atom_site_aniso_U_12
Br1 0.0380(2) 0.0534(3) 0.0888(3) -0.0017(2) 0.0005(2) 0.00994(18)
Br2 0.0310(2) 0.0583(3) 0.0738(3) -0.0124(2) 0.00624(18) -0.00557(17)
O4 0.0362(13) 0.0236(12) 0.0610(16) -0.0066(11) 0.0087(11) -0.0046(10)
O3 0.0341(14) 0.0470(16) 0.0582(16) 0.0051(13) 0.0009(12) -0.0003(11)
O2 0.0315(14) 0.0439(15) 0.0757(19) 0.0043(13) 0.0103(12) -0.0045(11)
C60 0.0323(17) 0.0287(17) 0.0373(17) -0.0069(14) 0.0068(14) -0.0021(14)
N2 0.0412(16) 0.0342(16) 0.0315(14) 0.0017(12) 0.0018(12) 0.0003(13)
N4 0.0343(15) 0.0331(16) 0.0459(16) 0.0010(13) 0.0109(13) 0.0024(12)
N1 0.0354(15) 0.0319(15) 0.0449(16) -0.0007(13) 0.0045(13) -0.0058(12)
C58 0.0313(17) 0.0336(18) 0.0458(19) -0.0135(16) 0.0077(15) -0.0054(14)
N3 0.0415(8) 0.0348(8) 0.0369(7) 0.0014(6) 0.0089(6) 0.0039(6)
C56 0.0399(18) 0.0291(17) 0.0275(16) -0.0070(13) 0.0036(14) -0.0061(14)
C55 0.0348(17) 0.0267(16) 0.0328(16) -0.0069(14) 0.0090(14) -0.0052(14)
O1 0.0526(17) 0.0288(14) 0.100(2) 0.0065(14) 0.0248(16) -0.0033(12)
C54 0.0327(18) 0.037(2) 0.047(2) 0.0077(16) 0.0051(15) 0.0051(15)
C53 0.042(2) 0.041(2) 0.044(2) -0.0115(17) 0.0165(16) -0.0160(16)
C52 0.0407(19) 0.0332(19) 0.0420(19) 0.0030(15) 0.0080(16) 0.0062(15)
C70 0.0415(8) 0.0348(8) 0.0369(7) 0.0014(6) 0.0089(6) 0.0039(6)
C50 0.0385(19) 0.037(2) 0.056(2) -0.0030(17) 0.0100(17) 0.0067(16)
C49 0.0415(8) 0.0348(8) 0.0369(7) 0.0014(6) 0.0089(6) 0.0039(6)
C48 0.047(2) 0.039(2) 0.042(2) -0.0022(16) 0.0092(17) 0.0030(17)
C47 0.0382(18) 0.0318(18) 0.0384(18) 0.0045(15) 0.0064(15) 0.0010(15)
C46 0.0332(19) 0.0323(19) 0.055(2) 0.0106(17) 0.0140(16) -0.0028(15)
C45 0.0359(18) 0.0327(18) 0.0373(18) 0.0069(15) 0.0102(15) 0.0021(14)
C44 0.0415(8) 0.0348(8) 0.0369(7) 0.0014(6) 0.0089(6) 0.0039(6)
C43 0.052(2) 0.039(2) 0.0310(17) 0.0003(15) 0.0098(16) -0.0088(17)
C42 0.0316(17) 0.0319(18) 0.049(2) -0.0059(15) -0.0025(15) -0.0023(14)
C41 0.0313(16) 0.0228(16) 0.0357(17) -0.0009(13) 0.0056(13) -0.0015(13)
C40 0.0403(19) 0.0320(18) 0.044(2) -0.0067(15) 0.0057(16) 0.0037(15)
C39 0.048(2) 0.049(2) 0.042(2) -0.0007(17) 0.0009(17) -0.0190(18)
C38 0.056(2) 0.045(2) 0.0332(18) 0.0068(16) -0.0070(16) 0.0007(18)
C37 0.0355(18) 0.0309(18) 0.0345(17) -0.0060(14) 0.0027(14) -0.0029(14)
C36 0.0367(18) 0.0279(17) 0.053(2) -0.0011(16) 0.0083(16) -0.0028(14)
C35 0.042(2) 0.051(2) 0.060(2) 0.008(2) 0.0043(19) 0.0038(18)
C34 0.043(2) 0.040(2) 0.0352(18) 0.0072(15) -0.0024(15) 0.0038(16)
C33 0.0537(11) 0.1032(17) 0.0553(11) -0.0328(11) 0.0033(8) 0.0158(11)
C32 0.0415(8) 0.0348(8) 0.0369(7) 0.0014(6) 0.0089(6) 0.0039(6)
C31 0.067(3) 0.039(2) 0.052(2) 0.0155(18) 0.016(2) 0.0108(19)
C30 0.040(2) 0.050(2) 0.042(2) -0.0140(18) -0.0085(16) 0.0092(17)
C29 0.045(2) 0.043(2) 0.042(2) 0.0001(17) -0.0020(16) -0.0026(17)
C28 0.045(2) 0.039(2) 0.052(2) 0.0007(17) 0.0198(17) 0.0059(17)
C27 0.0415(8) 0.0348(8) 0.0369(7) 0.0014(6) 0.0089(6) 0.0039(6)
C26 0.057(2) 0.041(2) 0.050(2) -0.0036(18) 0.0102(19) -0.0056(18)
C25 0.046(2) 0.081(3) 0.048(2) 0.002(2) 0.0004(18) 0.017(2)
C24 0.064(3) 0.046(2) 0.053(2) 0.0081(19) 0.013(2) 0.009(2)
C23 0.038(2) 0.071(3) 0.071(3) 0.002(2) -0.002(2) 0.010(2)
C22 0.075(3) 0.088(4) 0.055(3) 0.019(3) 0.004(2) 0.043(3)
C21 0.0537(11) 0.1032(17) 0.0553(11) -0.0328(11) 0.0033(8) 0.0158(11)
C20 0.038(2) 0.087(3) 0.038(2) -0.010(2) -0.0041(17) 0.011(2)
C19 0.078(3) 0.050(3) 0.049(2) 0.005(2) 0.010(2) 0.013(2)
C18 0.075(3) 0.051(3) 0.050(2) 0.006(2) 0.016(2) -0.002(2)
C17 0.083(3) 0.050(3) 0.059(3) -0.006(2) 0.007(2) 0.023(2)
C16 0.076(3) 0.053(3) 0.067(3) -0.012(2) 0.011(2) 0.004(2)
C15 0.052(3) 0.130(5) 0.055(3) -0.009(3) 0.006(2) 0.030(3)
C14 0.038(2) 0.090(4) 0.057(3) 0.001(2) 0.0075(19) -0.014(2)
C13 0.0537(11) 0.1032(17) 0.0553(11) -0.0328(11) 0.0033(8) 0.0158(11)
C12 0.070(3) 0.039(2) 0.084(3) -0.002(2) -0.009(3) 0.010(2)
C11 0.082(3) 0.046(3) 0.081(3) 0.011(2) 0.014(3) -0.007(2)
C10 0.0537(11) 0.1032(17) 0.0553(11) -0.0328(11) 0.0033(8) 0.0158(11)
C9 0.092(4) 0.059(3) 0.062(3) 0.029(2) 0.021(3) 0.037(3)
C8 0.073(4) 0.038(3) 0.152(6) 0.010(3) 0.006(4) -0.007(2)
C7 0.071(3) 0.055(3) 0.062(3) -0.022(2) -0.016(2) 0.019(2)
C6 0.064(3) 0.070(3) 0.048(2) -0.001(2) 0.001(2) 0.030(2)
C5 0.063(3) 0.055(3) 0.062(3) 0.011(2) -0.004(2) -0.010(2)
C4 0.085(4) 0.137(6) 0.065(3) -0.028(4) -0.002(3) 0.065(4)
C3 0.099(4) 0.079(4) 0.074(3) -0.036(3) -0.023(3) 0.048(4)
C2 0.073(3) 0.075(4) 0.098(4) 0.044(3) -0.007(3) -0.010(3)
C1 0.0537(11) 0.1032(17) 0.0553(11) -0.0328(11) 0.0033(8) 0.0158(11)
C62 0.094(4) 0.053(3) 0.118(5) -0.024(3) 0.012(4) -0.011(3)
C63 0.0537(11) 0.1032(17) 0.0553(11) -0.0328(11) 0.0033(8) 0.0158(11)

loop_
_atom_type_symbol
_atom_type_description
_atom_type_scat_dispersion_real
_atom_type_scat_dispersion_imag
_atom_type_scat_source
C C 0.0033 0.0016 'International Tables Vol C Tables 4.2.6.8 and 6.1.1.4'
H H 0.0000 0.0000 'International Tables Vol C Tables 4.2.6.8 and 6.1.1.4'
N N 0.0061 0.0033 'International Tables Vol C Tables 4.2.6.8 and 6.1.1.4'
O O 0.0106 0.0060 'International Tables Vol C Tables 4.2.6.8 and 6.1.1.4'
Br Br -0.2901 2.4595 'International Tables Vol C Tables 4.2.6.8 and 6.1.1.4'

loop_
_geom_angle_atom_site_label_1
_geom_angle_atom_site_label_2
_geom_angle_atom_site_label_3
_geom_angle
C41 O4 H4A 109.5
C55 C60 C58 117.7(3)
C55 C60 H60A 121.2
C58 C60 H60A 121.2
C37 N2 C56 111.0(3)
C37 N2 C38 123.8(3)
C56 N2 C38 125.2(3)
C46 N4 C45 111.2(3)
C46 N4 C28 125.2(3)
C45 N4 C28 123.6(3)
C40 N1 C39 117.5(3)
C40 N1 C42 117.1(3)
C39 N1 C42 112.7(3)
C53 C58 C60 122.0(3)
C53 C58 Br2 119.4(3)
C60 C58 Br2 118.6(3)
C33 N3 C70 116.8(3)
C33 N3 C44 114.7(3)
C70 N3 C44 112.7(3)
C43 C56 C55 121.5(3)
C43 C56 N2 128.8(3)
C55 C56 N2 109.8(3)
C60 C55 C56 120.7(3)
C60 C55 C41 130.3(3)
C56 C55 C41 109.0(3)
C36 O1 H1A 109.5
C29 C54 C52 122.4(3)
C29 C54 Br1 118.9(3)
C52 C54 Br1 118.7(3)
C58 C53 C43 120.2(3)
C58 C53 H53A 119.9
C43 C53 H53A 119.9
C47 C52 C54 117.7(3)
C47 C52 H52A 121.1
C54 C52 H52A 121.1
N3 C70 C49 113.1(3)
N3 C70 C41 111.1(3)
C49 C70 C41 112.0(3)
N3 C70 H70A 106.7
C49 C70 H70A 106.7
C41 C70 H70A 106.7
C5 C50 C16 118.5(4)
C5 C50 C28 121.7(4)
C16 C50 C28 119.8(4)
C32 C49 C31 119.6(4)
C32 C49 C70 120.5(3)
C31 C49 C70 119.8(3)
C45 C48 C29 117.2(3)
C45 C48 H48A 121.4
C29 C48 H48A 121.4
C52 C47 C45 119.8(3)
C52 C47 C36 131.7(3)
C45 C47 C36 108.4(3)
O2 C46 N4 126.3(3)
O2 C46 C36 125.2(4)
N4 C46 C36 108.6(3)
C48 C45 C47 122.5(3)
C48 C45 N4 127.8(3)
C47 C45 N4 109.7(3)
N3 C44 C27 111.4(3)
N3 C44 H44A 109.4
C27 C44 H44A 109.4
N3 C44 H44B 109.4
C27 C44 H44B 109.4
H44A C44 H44B 108.0
C56 C43 C53 118.0(3)
C56 C43 H43A 121.0
C53 C43 H43A 121.0
N1 C42 C30 112.2(3)
N1 C42 C36 112.0(3)
C30 C42 C36 113.5(3)
N1 C42 H42A 106.2
C30 C42 H42A 106.2
C36 C42 H42A 106.2
O4 C41 C55 108.3(3)
O4 C41 C37 111.1(3)
C55 C41 C37 101.7(3)
O4 C41 C70 110.9(3)
C55 C41 C70 116.5(3)
C37 C41 C70 107.9(3)
C26 C40 C35 117.0(4)
C26 C40 N1 122.8(3)
C35 C40 N1 120.2(3)
N1 C39 C14 112.9(3)
N1 C39 H39A 109.0
C14 C39 H39A 109.0
N1 C39 H39B 109.0
C14 C39 H39B 109.0
H39A C39 H39B 107.8
N2 C38 C34 112.5(3)
N2 C38 H38A 109.1
C34 C38 H38A 109.1
N2 C38 H38B 109.1
C34 C38 H38B 109.1
H38A C38 H38B 107.8
O3 C37 N2 126.3(3)
O3 C37 C41 125.4(3)
N2 C37 C41 108.3(3)
O1 C36 C47 109.9(3)
O1 C36 C46 111.4(3)
C47 C36 C46 102.0(3)
O1 C36 C42 108.0(3)
C47 C36 C42 116.6(3)
C46 C36 C42 108.8(3)
C23 C35 C40 120.7(4)
C23 C35 H35A 119.6
C40 C35 H35A 119.6
C24 C34 C18 118.2(4)
C24 C34 C38 120.3(3)
C18 C34 C38 121.5(3)
C21 C33 C10 117.8(4)
C21 C33 N3 123.5(5)
C10 C33 N3 118.7(5)
C49 C32 C25 118.8(4)
C49 C32 C27 121.4(3)
C25 C32 C27 119.7(4)
C9 C31 C49 119.8(5)
C9 C31 H31A 120.1
C49 C31 H31A 120.1
C20 C30 C7 119.6(4)
C20 C30 C42 121.6(4)
C7 C30 C42 118.7(4)
C54 C29 C48 120.2(4)
C54 C29 H29A 119.9
C48 C29 H29A 119.9
N4 C28 C50 112.7(3)
N4 C28 H28A 109.1
C50 C28 H28A 109.1
N4 C28 H28B 109.1
C50 C28 H28B 109.1
H28A C28 H28B 107.8
C44 C27 C32 111.7(3)
C44 C27 H27A 109.3
C32 C27 H27A 109.3
C44 C27 H27B 109.3
C32 C27 H27B 109.3
H27A C27 H27B 107.9
C19 C26 C40 121.2(4)
C19 C26 H26A 119.4
C40 C26 H26A 119.4
C22 C25 C32 121.7(5)
C22 C25 H25A 119.2
C32 C25 H25A 119.2
C34 C24 C17 120.6(4)
C34 C24 H24A 119.7
C17 C24 H24A 119.7
C6 C23 C35 121.3(4)
C6 C23 H23A 119.3
C35 C23 H23A 119.3
C25 C22 C9 119.6(4)
C25 C22 H22A 120.2
C9 C22 H22A 120.2
C33 C21 C13 120.0(5)
C33 C21 H21A 120.0
C13 C21 H21A 120.0
C30 C20 C15 118.5(5)
C30 C20 C14 121.7(4)
C15 C20 C14 119.8(5)
C6 C19 C26 120.8(4)
C6 C19 H19A 119.6
C26 C19 H19A 119.6
C34 C18 C11 121.0(4)
C34 C18 H18A 119.5
C11 C18 H18A 119.5
C12 C17 C24 120.5(4)
C12 C17 H17A 119.8
C24 C17 H17A 119.8
C62 C16 C50 121.7(5)
C62 C16 H16A 119.1
C50 C16 H16A 119.1
C4 C15 C20 121.3(6)
C4 C15 H15A 119.3
C20 C15 H15A 119.3
C20 C14 C39 111.9(3)
C20 C14 H14A 109.2
C39 C14 H14A 109.2
C20 C14 H14B 109.2
C39 C14 H14B 109.2
H14A C14 H14B 107.9
C1 C13 C21 119.4(6)
C1 C13 H13A 120.3
C21 C13 H13A 120.3
C11 C12 C17 119.4(4)
C11 C12 H12A 120.3
C17 C12 H12A 120.3
C12 C11 C18 120.3(4)
C12 C11 H11A 119.9
C18 C11 H11A 119.9
C63 C10 C33 121.3(6)
C63 C10 H10A 119.3
C33 C10 H10A 119.3
C22 C9 C31 120.4(4)
C22 C9 H9A 119.8
C31 C9 H9A 119.8
C62 C8 C2 120.6(5)
C62 C8 H8A 119.7
C2 C8 H8A 119.7
C3 C7 C30 119.6(5)
C3 C7 H7A 120.2
C30 C7 H7A 120.2
C19 C6 C23 118.9(4)
C19 C6 H6A 120.5
C23 C6 H6A 120.5
C50 C5 C2 120.3(5)
C50 C5 H5A 119.8
C2 C5 H5A 119.8
C15 C4 C3 120.3(5)
C15 C4 H4B 119.9
C3 C4 H4B 119.9
C4 C3 C7 120.6(6)
C4 C3 H3A 119.7
C7 C3 H3A 119.7
C8 C2 C5 119.4(5)
C8 C2 H2A 120.3
C5 C2 H2A 120.3
C63 C1 C13 121.3(5)
C63 C1 H1B 119.4
C13 C1 H1B 119.4
C8 C62 C16 119.4(6)
C8 C62 H62A 120.3
C16 C62 H62A 120.3
C1 C63 C10 120.0(5)
C1 C63 H63A 120.0
C10 C63 H63A 120.0

loop_
_geom_bond_atom_site_label_1
_geom_bond_atom_site_label_2
_geom_bond_distance
Br1 C54 1.896(3)
Br2 C58 1.899(4)
O4 C41 1.412(4)
O4 H4A 0.8200
O3 C37 1.214(4)
O2 C46 1.219(4)
C60 C55 1.375(5)
C60 C58 1.384(5)
C60 H60A 0.9300
N2 C37 1.359(4)
N2 C56 1.409(4)
N2 C38 1.456(4)
N4 C46 1.349(5)
N4 C45 1.408(4)
N4 C28 1.461(4)
N1 C40 1.412(5)
N1 C39 1.462(4)
N1 C42 1.467(4)
C58 C53 1.374(5)
N3 C33 1.413(5)
N3 C70 1.462(4)
N3 C44 1.465(4)
C56 C43 1.379(5)
C56 C55 1.383(5)
C55 C41 1.507(4)
O1 C36 1.420(4)
O1 H1A 0.8200
C54 C29 1.372(5)
C54 C52 1.380(5)
C53 C43 1.384(5)
C53 H53A 0.9300
C52 C47 1.374(5)
C52 H52A 0.9300
C70 C49 1.521(5)
C70 C41 1.561(5)
C70 H70A 0.9800
C50 C5 1.365(6)
C50 C16 1.383(6)
C50 C28 1.499(5)
C49 C32 1.387(5)
C49 C31 1.393(5)
C48 C45 1.367(5)
C48 C29 1.394(5)
C48 H48A 0.9300
C47 C45 1.395(5)
C47 C36 1.506(5)
C46 C36 1.539(5)
C44 C27 1.502(5)
C44 H44A 0.9700
C44 H44B 0.9700
C43 H43A 0.9300
C42 C30 1.519(5)
C42 C36 1.561(5)
C42 H42A 0.9800
C41 C37 1.541(5)
C40 C26 1.390(5)
C40 C35 1.400(5)
C39 C14 1.515(6)
C39 H39A 0.9700
C39 H39B 0.9700
C38 C34 1.507(5)
C38 H38A 0.9700
C38 H38B 0.9700
C35 C23 1.377(6)
C35 H35A 0.9300
C34 C24 1.372(5)
C34 C18 1.372(5)
C33 C21 1.390(8)
C33 C10 1.395(8)
C32 C25 1.388(5)
C32 C27 1.505(5)
C31 C9 1.385(6)
C31 H31A 0.9300
C30 C20 1.394(6)
C30 C7 1.401(6)
C29 H29A 0.9300
C28 H28A 0.9700
C28 H28B 0.9700
C27 H27A 0.9700
C27 H27B 0.9700
C26 C19 1.388(6)
C26 H26A 0.9300
C25 C22 1.361(7)
C25 H25A 0.9300
C24 C17 1.379(6)
C24 H24A 0.9300
C23 C6 1.371(6)
C23 H23A 0.9300
C22 C9 1.369(8)
C22 H22A 0.9300
C21 C13 1.397(6)
C21 H21A 0.9300
C20 C15 1.399(6)
C20 C14 1.495(7)
C19 C6 1.362(7)
C19 H19A 0.9300
C18 C11 1.380(6)
C18 H18A 0.9300
C17 C12 1.365(7)
C17 H17A 0.9300
C16 C62 1.361(7)
C16 H16A 0.9300
C15 C4 1.360(9)
C15 H15A 0.9300
C14 H14A 0.9700
C14 H14B 0.9700
C13 C1 1.384(7)
C13 H13A 0.9300
C12 C11 1.355(7)
C12 H12A 0.9300
C11 H11A 0.9300
C10 C63 1.382(6)
C10 H10A 0.9300
C9 H9A 0.9300
C8 C62 1.356(9)
C8 C2 1.377(8)
C8 H8A 0.9300
C7 C3 1.384(7)
C7 H7A 0.9300
C6 H6A 0.9300
C5 C2 1.389(7)
C5 H5A 0.9300
C4 C3 1.363(9)
C4 H4B 0.9300
C3 H3A 0.9300
C2 H2A 0.9300
C1 C63 1.330(7)
C1 H1B 0.9300
C62 H62A 0.9300
C63 H63A 0.9300

loop_
_geom_torsion_atom_site_label_1
_geom_torsion_atom_site_label_2
_geom_torsion_atom_site_label_3
_geom_torsion_atom_site_label_4
_geom_torsion
C55 C60 C58 C53 -1.2(5)
C55 C60 C58 Br2 177.3(2)
C37 N2 C56 C43 176.5(3)
C38 N2 C56 C43 -4.1(5)
C37 N2 C56 C55 -2.7(4)
C38 N2 C56 C55 176.7(3)
C58 C60 C55 C56 0.5(5)
C58 C60 C55 C41 -179.5(3)
C43 C56 C55 C60 0.2(5)
N2 C56 C55 C60 179.5(3)
C43 C56 C55 C41 -179.8(3)
N2 C56 C55 C41 -0.5(4)
C60 C58 C53 C43 1.2(5)
Br2 C58 C53 C43 -177.2(3)
C29 C54 C52 C47 -1.0(5)
Br1 C54 C52 C47 178.8(3)
C33 N3 C70 C49 -90.2(4)
C44 N3 C70 C49 45.8(4)
C33 N3 C70 C41 142.8(3)
C44 N3 C70 C41 -81.2(3)
N3 C70 C49 C32 -18.0(4)
C41 C70 C49 C32 108.4(4)
N3 C70 C49 C31 165.1(3)
C41 C70 C49 C31 -68.4(4)
C54 C52 C47 C45 0.5(5)
C54 C52 C47 C36 179.0(3)
C45 N4 C46 O2 -174.8(3)
C28 N4 C46 O2 2.6(6)
C45 N4 C46 C36 4.0(4)
C28 N4 C46 C36 -178.6(3)
C29 C48 C45 C47 -0.2(5)
C29 C48 C45 N4 -179.6(3)
C52 C47 C45 C48 0.1(5)
C36 C47 C45 C48 -178.7(3)
C52 C47 C45 N4 179.6(3)
C36 C47 C45 N4 0.8(4)
C46 N4 C45 C48 176.3(3)
C28 N4 C45 C48 -1.1(5)
C46 N4 C45 C47 -3.1(4)
C28 N4 C45 C47 179.4(3)
C33 N3 C44 C27 74.2(4)
C70 N3 C44 C27 -62.8(4)
C55 C56 C43 C53 -0.2(5)
N2 C56 C43 C53 -179.3(3)
C58 C53 C43 C56 -0.5(5)
C40 N1 C42 C30 -95.2(3)
C39 N1 C42 C30 45.8(4)
C40 N1 C42 C36 135.8(3)
C39 N1 C42 C36 -83.2(3)
C60 C55 C41 O4 -59.8(4)
C56 C55 C41 O4 120.2(3)
C60 C55 C41 C37 -176.9(3)
C56 C55 C41 C37 3.1(3)
C60 C55 C41 C70 66.0(4)
C56 C55 C41 C70 -114.0(3)
N3 C70 C41 O4 -161.5(3)
C49 C70 C41 O4 71.0(4)
N3 C70 C41 C55 74.0(4)
C49 C70 C41 C55 -53.6(4)
N3 C70 C41 C37 -39.6(4)
C49 C70 C41 C37 -167.1(3)
C39 N1 C40 C26 -0.7(5)
C42 N1 C40 C26 138.4(3)
C39 N1 C40 C35 175.6(3)
C42 N1 C40 C35 -45.3(5)
C40 N1 C39 C14 79.0(4)
C42 N1 C39 C14 -61.8(4)
C37 N2 C38 C34 108.1(4)
C56 N2 C38 C34 -71.2(4)
C56 N2 C37 O3 -174.1(3)
C38 N2 C37 O3 6.4(5)
C56 N2 C37 C41 4.7(4)
C38 N2 C37 C41 -174.7(3)
O4 C41 C37 O3 59.1(4)
C55 C41 C37 O3 174.2(3)
C70 C41 C37 O3 -62.7(4)
O4 C41 C37 N2 -119.7(3)
C55 C41 C37 N2 -4.7(3)
C70 C41 C37 N2 118.5(3)
C52 C47 C36 O1 -58.8(5)
C45 C47 C36 O1 119.8(3)
C52 C47 C36 C46 -177.1(4)
C45 C47 C36 C46 1.4(3)
C52 C47 C36 C42 64.5(5)
C45 C47 C36 C42 -116.9(3)
O2 C46 C36 O1 58.3(5)
N4 C46 C36 O1 -120.5(3)
O2 C46 C36 C47 175.6(3)
N4 C46 C36 C47 -3.3(4)
O2 C46 C36 C42 -60.7(4)
N4 C46 C36 C42 120.5(3)
N1 C42 C36 O1 -161.0(3)
C30 C42 C36 O1 70.7(4)
N1 C42 C36 C47 74.7(4)
C30 C42 C36 C47 -53.6(4)
N1 C42 C36 C46 -39.9(4)
C30 C42 C36 C46 -168.2(3)
C26 C40 C35 C23 -1.5(6)
N1 C40 C35 C23 -178.1(4)
N2 C38 C34 C24 -62.5(5)
N2 C38 C34 C18 117.6(4)
C70 N3 C33 C21 6.7(6)
C44 N3 C33 C21 -128.4(4)
C70 N3 C33 C10 -173.0(4)
C44 N3 C33 C10 51.9(5)
C31 C49 C32 C25 1.3(5)
C70 C49 C32 C25 -175.6(3)
C31 C49 C32 C27 -176.6(3)
C70 C49 C32 C27 6.6(5)
C32 C49 C31 C9 -1.1(6)
C70 C49 C31 C9 175.7(3)
N1 C42 C30 C20 -16.1(5)
C36 C42 C30 C20 112.1(4)
N1 C42 C30 C7 162.7(3)
C36 C42 C30 C7 -69.1(4)
C52 C54 C29 C48 0.8(6)
Br1 C54 C29 C48 -178.9(3)
C45 C48 C29 C54 -0.2(5)
C46 N4 C28 C50 113.5(4)
C45 N4 C28 C50 -69.4(4)
C5 C50 C28 N4 -54.2(5)
C16 C50 C28 N4 127.2(4)
N3 C44 C27 C32 48.4(4)
C49 C32 C27 C44 -21.5(5)
C25 C32 C27 C44 160.6(3)
C35 C40 C26 C19 0.7(6)
N1 C40 C26 C19 177.2(3)
C49 C32 C25 C22 -0.2(6)
C27 C32 C25 C22 177.7(4)
C18 C34 C24 C17 0.2(6)
C38 C34 C24 C17 -179.8(4)
C40 C35 C23 C6 1.0(7)
C32 C25 C22 C9 -1.0(7)
C10 C33 C21 C13 2.4(7)
N3 C33 C21 C13 -177.3(4)
C7 C30 C20 C15 0.5(6)
C42 C30 C20 C15 179.3(4)
C7 C30 C20 C14 -177.9(4)
C42 C30 C20 C14 0.9(6)
C40 C26 C19 C6 0.6(6)
C24 C34 C18 C11 0.1(7)
C38 C34 C18 C11 -180.0(4)
C34 C24 C17 C12 -0.6(7)
C5 C50 C16 C62 -3.1(7)
C28 C50 C16 C62 175.6(4)
C30 C20 C15 C4 -0.3(7)
C14 C20 C15 C4 178.1(5)
C30 C20 C14 C39 -14.3(6)
C15 C20 C14 C39 167.4(4)
N1 C39 C14 C20 43.8(5)
C33 C21 C13 C1 -0.4(7)
C24 C17 C12 C11 0.8(7)
C17 C12 C11 C18 -0.6(8)
C34 C18 C11 C12 0.1(8)
C21 C33 C10 C63 -1.7(7)
N3 C33 C10 C63 178.0(4)
C25 C22 C9 C31 1.2(7)
C49 C31 C9 C22 -0.1(6)
C20 C30 C7 C3 -0.2(6)
C42 C30 C7 C3 -179.0(4)
C26 C19 C6 C23 -1.2(6)
C35 C23 C6 C19 0.4(7)
C16 C50 C5 C2 2.7(7)
C28 C50 C5 C2 -175.9(4)
C20 C15 C4 C3 -0.1(8)
C15 C4 C3 C7 0.4(8)
C30 C7 C3 C4 -0.3(7)
C62 C8 C2 C5 -2.6(9)
C50 C5 C2 C8 0.0(8)
C21 C13 C1 C63 -2.6(7)
C2 C8 C62 C16 2.3(9)
C50 C16 C62 C8 0.5(9)
C13 C1 C63 C10 3.3(7)
C33 C10 C63 C1 -1.2(7)
